data_2206915
loop_
_publ_author_name
'Lin, Jin'
'Xu, Shan-Sheng'
'Song, Hai-Bin'

_publ_section_title
;
 1-Ferrocenyl-1-(1<i>H</i>-indenyl)cycloheptane
;
_journal_coeditor_code CI6650
_journal_issue 10
_journal_name_full 'Acta Crystallographica Section E'
_journal_page_first m2050
_journal_page_last m2051
_journal_paper_doi 10.1107/S1600536805029302
_journal_volume 61
_journal_year 2005
_chemical_formula_iupac '[Fe (C5 H5) (C21 H23)]'
_chemical_formula_moiety 'C26 H28 Fe'
_chemical_formula_sum 'C26 H28 Fe'
_chemical_formula_weight 396.33
_chemical_name_systematic
;
1-Ferrocenyl-1-(1H-indenyl)cycloheptane
;
_space_group_IT_number 9
_symmetry_cell_setting monoclinic
_symmetry_space_group_name_Hall 'C -2yc'
_symmetry_space_group_name_H-M 'C 1 c 1'
_atom_sites_solution_hydrogens geom
_atom_sites_solution_primary direct
_atom_sites_solution_secondary difmap
_cell_angle_alpha 90.00
_cell_angle_beta 90.443(4)
_cell_angle_gamma 90.00
_cell_formula_units_Z 4
_cell_length_a 6.2777(16)
_cell_length_b 34.562(9)
_cell_length_c 9.321(2)
_cell_measurement_reflns_used 2325
_cell_measurement_temperature 294(2)
_cell_measurement_theta_max 24.83
_cell_measurement_theta_min 2.48
_cell_volume 2022.3(9)
_computing_cell_refinement 'SAINT (Bruker, 1999)'
_computing_data_collection 'SMART (Bruker, 1998)'
_computing_data_reduction SAINT
_computing_molecular_graphics 'SHELXTL (Sheldrick, 1997b)'
_computing_publication_material SHELXTL
_computing_structure_refinement 'SHELXL97 (Sheldrick, 1997a)'
_computing_structure_solution 'SHELXS97 (Sheldrick, 1997a)'
_diffrn_ambient_temperature 294(2)
_diffrn_measured_fraction_theta_full 0.995
_diffrn_measured_fraction_theta_max 0.995
_diffrn_measurement_device_type 'Bruker SMART CCD area-detector'
_diffrn_measurement_method '\f and \w'
_diffrn_radiation_monochromator graphite
_diffrn_radiation_source 'fine-focus sealed tube'
_diffrn_radiation_type MoK\a
_diffrn_radiation_wavelength 0.71073
_diffrn_reflns_av_R_equivalents 0.0222
_diffrn_reflns_av_sigmaI/netI 0.0553
_diffrn_reflns_limit_h_max 7
_diffrn_reflns_limit_h_min -7
_diffrn_reflns_limit_k_max 20
_diffrn_reflns_limit_k_min -42
_diffrn_reflns_limit_l_max 11
_diffrn_reflns_limit_l_min -10
_diffrn_reflns_number 5671
_diffrn_reflns_theta_full 26.39
_diffrn_reflns_theta_max 26.39
_diffrn_reflns_theta_min 1.18
_diffrn_standards_decay_% 0
_diffrn_standards_number 0
_exptl_absorpt_coefficient_mu 0.753
_exptl_absorpt_correction_T_max 0.847
_exptl_absorpt_correction_T_min 0.736
_exptl_absorpt_correction_type multi-scan
_exptl_absorpt_process_details '(SADABS; Sheldrick, 1996)'
_exptl_crystal_colour red
_exptl_crystal_density_diffrn 1.302
_exptl_crystal_density_method 'not measured'
_exptl_crystal_description Block
_exptl_crystal_F_000 840
_exptl_crystal_size_max 0.26
_exptl_crystal_size_mid 0.24
_exptl_crystal_size_min 0.22
_refine_diff_density_max 0.200
_refine_diff_density_min -0.243
_refine_ls_abs_structure_details 'Flack (1983), 1633 Friedel pairs'
_refine_ls_abs_structure_Flack 0.01(2)
_refine_ls_extinction_method none
_refine_ls_goodness_of_fit_ref 0.996
_refine_ls_hydrogen_treatment constr
_refine_ls_matrix_type full
_refine_ls_number_parameters 244
_refine_ls_number_reflns 3703
_refine_ls_number_restraints 2
_refine_ls_restrained_S_all 0.995
_refine_ls_R_factor_all 0.0498
_refine_ls_R_factor_gt 0.0360
_refine_ls_shift/su_max 0.001
_refine_ls_shift/su_mean 0.000
_refine_ls_structure_factor_coef Fsqd
_refine_ls_weighting_details 'calc w = 1/[\s^2^(Fo^2^)+(0.0341P)^2^] where P = (Fo^2^+2Fc^2^)/3'
_refine_ls_weighting_scheme calc
_refine_ls_wR_factor_gt 0.0734
_refine_ls_wR_factor_ref 0.0797
_reflns_number_gt 3102
_reflns_number_total 3703
_reflns_threshold_expression I>2\s(I)
_cod_data_source_file ci6650.cif
_cod_data_source_block I
_cod_depositor_comments
;
The following automatic conversions were performed:
'_symmetry_cell_setting' value 'Monoclinic' changed to 'monoclinic'
according to '/home/saulius/struct/CIF-dictionaries/cif_core.dic'
dictionary named 'cif_core.dic' version 2.4.1 from 2010-06-29.

Automatic conversion script
Id: cif_fix_enum 1527 2010-12-29 10:47:43Z saulius 

The following automatic conversions were performed:

'_symmetry_cell_setting' value 'Monoclinic' changed to 'monoclinic'
according to /home/saulius/struct/CIF-dictionaries/cif_core.dic
dictionary named 'cif_core.dic' version 2.4.1 from 2010-06-29.

Automatic conversion script
Id: cif_fix_values 1715 2011-07-08 13:25:40Z adriana 
;
_cod_original_sg_symbol_H-M 'C c'
_cod_database_code 2206915
_cod_database_fobs_code 2206915

loop_
_symmetry_equiv_pos_as_xyz
'x, y, z'
'x, -y, z+1/2'
'x+1/2, y+1/2, z'
'x+1/2, -y+1/2, z+1/2'

loop_
_atom_site_label
_atom_site_fract_x
_atom_site_fract_y
_atom_site_fract_z
_atom_site_U_iso_or_equiv
_atom_site_adp_type
_atom_site_calc_flag
_atom_site_refinement_flags
_atom_site_occupancy
_atom_site_type_symbol
Fe1 0.30239(6) 0.198045(10) 0.14011(5) 0.04286(12) Uani d . 1 Fe
C1 0.3981(6) 0.24047(11) 0.0024(4) 0.0673(11) Uani d . 1 C
H1 0.5382 0.2451 -0.0246 0.081 Uiso calc R 1 H
C2 0.2896(13) 0.25654(9) 0.1229(6) 0.0905(15) Uani d . 1 C
H2 0.3467 0.2739 0.1892 0.109 Uiso calc R 1 H
C3 0.0823(9) 0.24157(13) 0.1236(4) 0.0812(14) Uani d . 1 C
H3 -0.0220 0.2472 0.1908 0.097 Uiso calc R 1 H
C4 0.0593(6) 0.21719(11) 0.0079(4) 0.0616(10) Uani d . 1 C
H4 -0.0631 0.2035 -0.0166 0.074 Uiso calc R 1 H
C5 0.2510(6) 0.21657(9) -0.0664(3) 0.0507(8) Uani d . 1 C
H5 0.2768 0.2024 -0.1492 0.061 Uiso calc R 1 H
C6 0.2199(5) 0.14681(8) 0.2352(3) 0.0474(8) Uani d . 1 C
H6 0.0900 0.1342 0.2234 0.057 Uiso calc R 1 H
C7 0.2660(8) 0.17519(10) 0.3394(3) 0.0658(11) Uani d . 1 C
H7 0.1728 0.1843 0.4088 0.079 Uiso calc R 1 H
C8 0.4779(8) 0.18739(10) 0.3202(4) 0.0681(12) Uani d . 1 C
H8 0.5491 0.2060 0.3746 0.082 Uiso calc R 1 H
C9 0.5637(5) 0.16643(9) 0.2034(3) 0.0472(8) Uani d . 1 C
H9 0.7006 0.1692 0.1674 0.057 Uiso calc R 1 H
C10 0.4063(4) 0.14051(8) 0.1502(3) 0.0343(6) Uani d . 1 C
C11 0.4299(4) 0.10716(8) 0.0448(3) 0.0334(6) Uani d . 1 C
C12 0.2317(4) 0.10633(10) -0.0583(3) 0.0469(7) Uani d . 1 C
H12A 0.1205 0.0917 -0.0112 0.056 Uiso calc R 1 H
H12B 0.1804 0.1327 -0.0683 0.056 Uiso calc R 1 H
C13 0.2581(6) 0.08951(11) -0.2111(4) 0.0633(10) Uani d . 1 C
H13A 0.3519 0.0672 -0.2059 0.076 Uiso calc R 1 H
H13B 0.1204 0.0806 -0.2455 0.076 Uiso calc R 1 H
C14 0.3481(7) 0.11832(13) -0.3194(3) 0.0749(11) Uani d . 1 C
H14A 0.3196 0.1087 -0.4154 0.090 Uiso calc R 1 H
H14B 0.2728 0.1427 -0.3094 0.090 Uiso calc R 1 H
C15 0.5845(6) 0.12597(13) -0.3046(3) 0.0677(10) Uani d . 1 C
H15A 0.6241 0.1453 -0.3749 0.081 Uiso calc R 1 H
H15B 0.6602 0.1024 -0.3280 0.081 Uiso calc R 1 H
C16 0.6604(5) 0.13974(9) -0.1569(3) 0.0469(8) Uani d . 1 C
H16A 0.5777 0.1623 -0.1300 0.056 Uiso calc R 1 H
H16B 0.8080 0.1478 -0.1639 0.056 Uiso calc R 1 H
C17 0.6427(4) 0.10939(9) -0.0369(3) 0.0397(7) Uani d . 1 C
H17A 0.7552 0.1144 0.0326 0.048 Uiso calc R 1 H
H17B 0.6700 0.0842 -0.0785 0.048 Uiso calc R 1 H
C18 0.4287(4) 0.06904(8) 0.1378(3) 0.0417(7) Uani d . 1 C
H18 0.3046 0.0700 0.2008 0.050 Uiso calc R 1 H
C19 0.4168(6) 0.03164(9) 0.0519(4) 0.0631(10) Uani d . 1 C
H19 0.3109 0.0260 -0.0152 0.076 Uiso calc R 1 H
C20 0.5757(8) 0.00824(10) 0.0848(5) 0.0759(12) Uani d . 1 C
H20 0.5970 -0.0160 0.0442 0.091 Uiso calc R 1 H
C21 0.7120(6) 0.02548(10) 0.1927(4) 0.0579(9) Uani d . 1 C
C22 0.8991(8) 0.01294(13) 0.2608(5) 0.0831(14) Uani d . 1 C
H22 0.9611 -0.0105 0.2350 0.100 Uiso calc R 1 H
C23 0.9900(7) 0.03530(15) 0.3654(6) 0.0859(15) Uani d . 1 C
H23 1.1140 0.0269 0.4109 0.103 Uiso calc R 1 H
C24 0.9013(6) 0.07012(12) 0.4048(4) 0.0678(11) Uani d . 1 C
H24 0.9661 0.0848 0.4766 0.081 Uiso calc R 1 H
C25 0.7171(5) 0.08370(9) 0.3392(3) 0.0487(8) Uani d . 1 C
H25 0.6568 0.1070 0.3676 0.058 Uiso calc R 1 H
C26 0.6238(5) 0.06181(8) 0.2300(3) 0.0414(7) Uani d . 1 C

loop_
_atom_site_aniso_label
_atom_site_aniso_U_11
_atom_site_aniso_U_22
_atom_site_aniso_U_33
_atom_site_aniso_U_12
_atom_site_aniso_U_13
_atom_site_aniso_U_23
Fe1 0.0645(3) 0.02994(18) 0.03414(18) 0.0058(2) 0.00076(15) 0.0037(2)
C1 0.073(2) 0.058(2) 0.072(3) -0.014(2) -0.009(2) 0.033(2)
C2 0.182(5) 0.0211(14) 0.067(3) -0.001(3) -0.054(3) 0.001(2)
C3 0.120(4) 0.068(3) 0.056(2) 0.051(3) 0.011(2) 0.011(2)
C4 0.062(2) 0.058(2) 0.064(2) 0.0163(18) -0.0002(18) 0.024(2)
C5 0.071(2) 0.0425(18) 0.0389(17) 0.0110(17) 0.0020(16) 0.0105(15)
C6 0.060(2) 0.0364(16) 0.0457(19) 0.0088(15) 0.0160(15) 0.0117(15)
C7 0.124(4) 0.0403(19) 0.0338(17) 0.020(2) 0.0205(19) 0.0097(15)
C8 0.125(4) 0.0379(18) 0.0406(19) 0.003(2) -0.031(2) -0.0034(16)
C9 0.0560(19) 0.0381(17) 0.0473(18) -0.0044(14) -0.0157(15) 0.0023(14)
C10 0.0385(15) 0.0311(14) 0.0332(14) 0.0032(12) -0.0002(12) 0.0047(12)
C11 0.0261(13) 0.0357(15) 0.0384(14) 0.0002(11) -0.0025(11) -0.0054(12)
C12 0.0302(16) 0.0528(19) 0.0576(18) -0.0020(13) -0.0075(14) -0.0096(16)
C13 0.059(2) 0.071(2) 0.060(2) -0.0058(19) -0.0210(17) -0.018(2)
C14 0.087(3) 0.094(3) 0.043(2) -0.005(2) -0.0226(19) -0.011(2)
C15 0.075(3) 0.093(3) 0.0353(17) -0.005(2) 0.0006(16) -0.0053(19)
C16 0.0375(17) 0.060(2) 0.0434(17) -0.0006(15) 0.0043(13) 0.0001(15)
C17 0.0306(15) 0.0496(17) 0.0390(14) 0.0045(13) 0.0002(12) -0.0033(13)
C18 0.0362(16) 0.0347(15) 0.0542(18) -0.0023(13) 0.0092(13) -0.0034(14)
C19 0.081(3) 0.0341(17) 0.075(2) -0.0124(18) -0.002(2) -0.0058(18)
C20 0.117(4) 0.0321(18) 0.079(3) 0.010(2) 0.022(3) -0.0045(19)
C21 0.067(2) 0.0415(18) 0.066(2) 0.0174(17) 0.0225(18) 0.0122(17)
C22 0.086(3) 0.074(3) 0.089(3) 0.044(3) 0.030(3) 0.033(3)
C23 0.054(2) 0.107(4) 0.097(3) 0.024(3) 0.009(2) 0.060(3)
C24 0.059(2) 0.084(3) 0.060(2) -0.001(2) -0.0079(18) 0.037(2)
C25 0.054(2) 0.0464(18) 0.0457(17) 0.0008(15) 0.0001(15) 0.0164(15)
C26 0.0423(17) 0.0347(15) 0.0472(17) 0.0040(13) 0.0100(13) 0.0111(13)

loop_
_atom_type_symbol
_atom_type_description
_atom_type_scat_dispersion_real
_atom_type_scat_dispersion_imag
_atom_type_scat_source
C C 0.0033 0.0016 'International Tables Vol C Tables 4.2.6.8 and 6.1.1.4'
H H 0.0000 0.0000 'International Tables Vol C Tables 4.2.6.8 and 6.1.1.4'
Fe Fe 0.3463 0.8444 'International Tables Vol C Tables 4.2.6.8 and 6.1.1.4'

loop_
_geom_angle_atom_site_label_1
_geom_angle_atom_site_label_2
_geom_angle_atom_site_label_3
_geom_angle
C2 Fe1 C7 117.03(19)
C2 Fe1 C8 105.44(17)
C7 Fe1 C8 40.51(17)
C2 Fe1 C1 41.1(2)
C7 Fe1 C1 152.75(16)
C8 Fe1 C1 119.25(16)
C2 Fe1 C3 40.2(2)
C7 Fe1 C3 105.88(16)
C8 Fe1 C3 123.77(17)
C1 Fe1 C3 68.09(18)
C2 Fe1 C6 152.3(2)
C7 Fe1 C6 40.37(13)
C8 Fe1 C6 67.88(15)
C1 Fe1 C6 165.74(15)
C3 Fe1 C6 119.67(18)
C2 Fe1 C5 66.99(17)
C7 Fe1 C5 163.85(17)
C8 Fe1 C5 155.61(17)
C1 Fe1 C5 39.73(13)
C3 Fe1 C5 66.36(15)
C6 Fe1 C5 129.60(14)
C2 Fe1 C9 125.7(2)
C7 Fe1 C9 68.04(15)
C8 Fe1 C9 40.58(15)
C1 Fe1 C9 108.93(15)
C3 Fe1 C9 161.72(17)
C6 Fe1 C9 67.65(13)
C5 Fe1 C9 123.70(14)
C2 Fe1 C4 66.7(2)
C7 Fe1 C4 125.64(16)
C8 Fe1 C4 160.80(16)
C1 Fe1 C4 67.29(15)
C3 Fe1 C4 39.09(16)
C6 Fe1 C4 110.34(14)
C5 Fe1 C4 39.58(14)
C9 Fe1 C4 158.07(14)
C2 Fe1 C10 164.0(3)
C7 Fe1 C10 68.11(12)
C8 Fe1 C10 67.94(12)
C1 Fe1 C10 128.09(15)
C3 Fe1 C10 155.59(18)
C6 Fe1 C10 40.50(12)
C5 Fe1 C10 112.66(12)
C9 Fe1 C10 40.02(11)
C4 Fe1 C10 124.06(14)
C5 C1 C2 105.9(4)
C5 C1 Fe1 70.48(19)
C2 C1 Fe1 68.9(2)
C5 C1 H1 127.1
C2 C1 H1 127.1
Fe1 C1 H1 125.1
C3 C2 C1 107.9(3)
C3 C2 Fe1 70.6(2)
C1 C2 Fe1 69.9(2)
C3 C2 H2 126.0
C1 C2 H2 126.0
Fe1 C2 H2 125.0
C4 C3 C2 108.3(4)
C4 C3 Fe1 71.1(2)
C2 C3 Fe1 69.2(2)
C4 C3 H3 125.8
C2 C3 H3 125.8
Fe1 C3 H3 125.5
C3 C4 C5 108.2(4)
C3 C4 Fe1 69.9(2)
C5 C4 Fe1 69.76(19)
C3 C4 H4 125.9
C5 C4 H4 125.9
Fe1 C4 H4 126.1
C1 C5 C4 109.6(3)
C1 C5 Fe1 69.79(18)
C4 C5 Fe1 70.66(19)
C1 C5 H5 125.2
C4 C5 H5 125.2
Fe1 C5 H5 125.9
C7 C6 C10 108.8(3)
C7 C6 Fe1 69.24(18)
C10 C6 Fe1 71.49(17)
C7 C6 H6 125.6
C10 C6 H6 125.6
Fe1 C6 H6 125.3
C8 C7 C6 108.0(3)
C8 C7 Fe1 69.78(19)
C6 C7 Fe1 70.39(17)
C8 C7 H7 126.0
C6 C7 H7 126.0
Fe1 C7 H7 125.4
C7 C8 C9 108.0(3)
C7 C8 Fe1 69.7(2)
C9 C8 Fe1 70.44(17)
C7 C8 H8 126.0
C9 C8 H8 126.0
Fe1 C8 H8 125.5
C8 C9 C10 108.9(3)
C8 C9 Fe1 69.0(2)
C10 C9 Fe1 71.56(16)
C8 C9 H9 125.6
C10 C9 H9 125.6
Fe1 C9 H9 125.5
C9 C10 C6 106.2(3)
C9 C10 C11 129.2(3)
C6 C10 C11 123.7(3)
C9 C10 Fe1 68.42(16)
C6 C10 Fe1 68.01(16)
C11 C10 Fe1 136.15(19)
C10 C11 C17 111.7(2)
C10 C11 C12 109.2(2)
C17 C11 C12 112.6(2)
C10 C11 C18 106.0(2)
C17 C11 C18 108.7(2)
C12 C11 C18 108.3(2)
C13 C12 C11 118.7(3)
C13 C12 H12A 107.6
C11 C12 H12A 107.6
C13 C12 H12B 107.6
C11 C12 H12B 107.6
H12A C12 H12B 107.1
C14 C13 C12 113.9(3)
C14 C13 H13A 108.8
C12 C13 H13A 108.8
C14 C13 H13B 108.8
C12 C13 H13B 108.8
H13A C13 H13B 107.7
C15 C14 C13 114.9(3)
C15 C14 H14A 108.6
C13 C14 H14A 108.6
C15 C14 H14B 108.6
C13 C14 H14B 108.6
H14A C14 H14B 107.5
C14 C15 C16 115.8(3)
C14 C15 H15A 108.3
C16 C15 H15A 108.3
C14 C15 H15B 108.3
C16 C15 H15B 108.3
H15A C15 H15B 107.4
C15 C16 C17 114.8(3)
C15 C16 H16A 108.6
C17 C16 H16A 108.6
C15 C16 H16B 108.6
C17 C16 H16B 108.6
H16A C16 H16B 107.6
C16 C17 C11 117.4(2)
C16 C17 H17A 108.0
C11 C17 H17A 108.0
C16 C17 H17B 108.0
C11 C17 H17B 108.0
H17A C17 H17B 107.2
C26 C18 C19 101.2(3)
C26 C18 C11 116.3(2)
C19 C18 C11 114.9(2)
C26 C18 H18 108.0
C19 C18 H18 108.0
C11 C18 H18 108.0
C20 C19 C18 111.4(3)
C20 C19 H19 124.3
C18 C19 H19 124.3
C19 C20 C21 110.6(3)
C19 C20 H20 124.7
C21 C20 H20 124.7
C22 C21 C26 119.4(4)
C22 C21 C20 132.7(4)
C26 C21 C20 107.8(3)
C23 C22 C21 119.5(4)
C23 C22 H22 120.2
C21 C22 H22 120.2
C22 C23 C24 121.1(4)
C22 C23 H23 119.4
C24 C23 H23 119.4
C23 C24 C25 121.1(4)
C23 C24 H24 119.4
C25 C24 H24 119.4
C24 C25 C26 118.9(3)
C24 C25 H25 120.6
C26 C25 H25 120.6
C25 C26 C21 119.8(3)
C25 C26 C18 131.3(3)
C21 C26 C18 108.9(3)

loop_
_geom_bond_atom_site_label_1
_geom_bond_atom_site_label_2
_geom_bond_distance
_geom_bond_publ_flag
Fe1 C1 2.042(3) yes
Fe1 C2 2.029(3) yes
Fe1 C3 2.048(4) yes
Fe1 C4 2.063(3) yes
Fe1 C5 2.051(3) yes
Fe1 C6 2.048(3) yes
Fe1 C7 2.033(3) yes
Fe1 C8 2.034(3) yes
Fe1 C9 2.053(3) yes
Fe1 C10 2.095(3) yes
C1 C5 1.391(5) ?
C1 C2 1.431(7) ?
C1 H1 0.93 ?
C2 C3 1.400(8) ?
C2 H2 0.93 ?
C3 C4 1.375(6) ?
C3 H3 0.93 ?
C4 C5 1.393(5) ?
C4 H4 0.93 ?
C5 H5 0.93 ?
C6 C7 1.409(5) ?
C6 C10 1.435(4) ?
C6 H6 0.93 ?
C7 C8 1.408(6) ?
C7 H7 0.93 ?
C8 C9 1.417(5) ?
C8 H8 0.93 ?
C9 C10 1.420(4) ?
C9 H9 0.93 ?
C10 C11 1.523(4) ?
C11 C17 1.544(4) ?
C11 C12 1.567(4) ?
C11 C18 1.577(4) ?
C12 C13 1.548(4) ?
C12 H12A 0.97 ?
C12 H12B 0.97 ?
C13 C14 1.530(5) ?
C13 H13A 0.97 ?
C13 H13B 0.97 ?
C14 C15 1.513(5) ?
C14 H14A 0.97 ?
C14 H14B 0.97 ?
C15 C16 1.529(4) ?
C15 H15A 0.97 ?
C15 H15B 0.97 ?
C16 C17 1.538(4) ?
C16 H16A 0.97 ?
C16 H16B 0.97 ?
C17 H17A 0.97 ?
C17 H17B 0.97 ?
C18 C26 1.512(4) ?
C18 C19 1.522(4) ?
C18 H18 0.98 ?
C19 C20 1.319(6) ?
C19 H19 0.93 ?
C20 C21 1.444(6) ?
C20 H20 0.93 ?
C21 C22 1.400(5) ?
C21 C26 1.417(4) ?
C22 C23 1.366(6) ?
C22 H22 0.93 ?
C23 C24 1.377(6) ?
C23 H23 0.93 ?
C24 C25 1.386(4) ?
C24 H24 0.93 ?
C25 C26 1.394(4) ?
C25 H25 0.93 ?

loop_
_geom_hbond_atom_site_label_D
_geom_hbond_atom_site_label_H
_geom_hbond_atom_site_label_A
_geom_hbond_site_symmetry_A
_geom_hbond_distance_DH
_geom_hbond_distance_HA
_geom_hbond_distance_DA
_geom_hbond_angle_DHA
C8 H8 Cg1 4_555 0.93 2.76 3.689(4) 173
C17 H17B Cg3 1_555 0.97 2.67 2.987(3) 100
C20 H20 Cg4 2_554 0.93 2.87 3.618(5) 138
C25 H25 Cg2 1_555 0.93 2.80 3.540(4) 137

loop_
_geom_torsion_atom_site_label_1
_geom_torsion_atom_site_label_2
_geom_torsion_atom_site_label_3
_geom_torsion_atom_site_label_4
_geom_torsion
C2 Fe1 C1 C5 -116.6(4)
C7 Fe1 C1 C5 -161.1(3)
C8 Fe1 C1 C5 163.6(2)
C3 Fe1 C1 C5 -78.9(3)
C6 Fe1 C1 C5 46.8(7)
C9 Fe1 C1 C5 120.3(2)
C4 Fe1 C1 C5 -36.5(2)
C10 Fe1 C1 C5 79.8(2)
C7 Fe1 C1 C2 -44.5(5)
C8 Fe1 C1 C2 -79.8(3)
C3 Fe1 C1 C2 37.7(3)
C6 Fe1 C1 C2 163.4(6)
C5 Fe1 C1 C2 116.6(4)
C9 Fe1 C1 C2 -123.1(3)
C4 Fe1 C1 C2 80.1(3)
C10 Fe1 C1 C2 -163.6(3)
C5 C1 C2 C3 0.5(4)
Fe1 C1 C2 C3 -60.7(2)
C5 C1 C2 Fe1 61.2(2)
C7 Fe1 C2 C3 -82.6(3)
C8 Fe1 C2 C3 -124.5(3)
C1 Fe1 C2 C3 118.5(3)
C6 Fe1 C2 C3 -52.8(4)
C5 Fe1 C2 C3 80.1(3)
C9 Fe1 C2 C3 -164.0(2)
C4 Fe1 C2 C3 36.9(2)
C10 Fe1 C2 C3 172.2(5)
C7 Fe1 C2 C1 158.9(2)
C8 Fe1 C2 C1 117.0(3)
C3 Fe1 C2 C1 -118.5(3)
C6 Fe1 C2 C1 -171.3(3)
C5 Fe1 C2 C1 -38.4(2)
C9 Fe1 C2 C1 77.5(3)
C4 Fe1 C2 C1 -81.6(2)
C10 Fe1 C2 C1 53.8(7)
C1 C2 C3 C4 -0.3(4)
Fe1 C2 C3 C4 -60.6(3)
C1 C2 C3 Fe1 60.2(2)
C2 Fe1 C3 C4 119.1(4)
C7 Fe1 C3 C4 -127.6(3)
C8 Fe1 C3 C4 -168.1(2)
C1 Fe1 C3 C4 80.5(3)
C6 Fe1 C3 C4 -86.2(3)
C5 Fe1 C3 C4 37.3(2)
C9 Fe1 C3 C4 164.6(4)
C10 Fe1 C3 C4 -55.8(4)
C7 Fe1 C3 C2 113.3(3)
C8 Fe1 C3 C2 72.8(3)
C1 Fe1 C3 C2 -38.6(3)
C6 Fe1 C3 C2 154.7(3)
C5 Fe1 C3 C2 -81.8(3)
C9 Fe1 C3 C2 45.5(6)
C4 Fe1 C3 C2 -119.1(4)
C10 Fe1 C3 C2 -174.8(4)
C2 C3 C4 C5 0.0(4)
Fe1 C3 C4 C5 -59.4(2)
C2 C3 C4 Fe1 59.4(3)
C2 Fe1 C4 C3 -37.9(3)
C7 Fe1 C4 C3 69.6(3)
C8 Fe1 C4 C3 31.4(6)
C1 Fe1 C4 C3 -82.7(3)
C6 Fe1 C4 C3 112.4(3)
C5 Fe1 C4 C3 -119.4(4)
C9 Fe1 C4 C3 -167.1(4)
C10 Fe1 C4 C3 155.6(3)
C2 Fe1 C4 C5 81.5(3)
C7 Fe1 C4 C5 -171.0(2)
C8 Fe1 C4 C5 150.8(4)
C1 Fe1 C4 C5 36.7(2)
C3 Fe1 C4 C5 119.4(4)
C6 Fe1 C4 C5 -128.2(2)
C9 Fe1 C4 C5 -47.7(5)
C10 Fe1 C4 C5 -85.0(2)
C2 C1 C5 C4 -0.5(4)
Fe1 C1 C5 C4 59.6(2)
C2 C1 C5 Fe1 -60.2(2)
C3 C4 C5 C1 0.3(4)
Fe1 C4 C5 C1 -59.1(2)
C3 C4 C5 Fe1 59.5(2)
C2 Fe1 C5 C1 39.7(3)
C7 Fe1 C5 C1 147.7(5)
C8 Fe1 C5 C1 -36.6(4)
C3 Fe1 C5 C1 83.6(3)
C6 Fe1 C5 C1 -166.5(2)
C9 Fe1 C5 C1 -78.9(3)
C4 Fe1 C5 C1 120.5(3)
C10 Fe1 C5 C1 -122.9(2)
C2 Fe1 C5 C4 -80.8(3)
C7 Fe1 C5 C4 27.2(6)
C8 Fe1 C5 C4 -157.1(3)
C1 Fe1 C5 C4 -120.5(3)
C3 Fe1 C5 C4 -36.8(3)
C6 Fe1 C5 C4 73.0(3)
C9 Fe1 C5 C4 160.6(2)
C10 Fe1 C5 C4 116.6(2)
C2 Fe1 C6 C7 -43.1(5)
C8 Fe1 C6 C7 37.9(2)
C1 Fe1 C6 C7 160.7(6)
C3 Fe1 C6 C7 -79.4(3)
C5 Fe1 C6 C7 -162.1(2)
C9 Fe1 C6 C7 81.9(2)
C4 Fe1 C6 C7 -121.6(2)
C10 Fe1 C6 C7 119.4(3)
C2 Fe1 C6 C10 -162.5(4)
C7 Fe1 C6 C10 -119.4(3)
C8 Fe1 C6 C10 -81.5(2)
C1 Fe1 C6 C10 41.4(7)
C3 Fe1 C6 C10 161.2(2)
C5 Fe1 C6 C10 78.5(2)
C9 Fe1 C6 C10 -37.47(18)
C4 Fe1 C6 C10 119.1(2)
C10 C6 C7 C8 0.9(4)
Fe1 C6 C7 C8 -59.9(2)
C10 C6 C7 Fe1 60.8(2)
C2 Fe1 C7 C8 -82.1(3)
C1 Fe1 C7 C8 -51.0(4)
C3 Fe1 C7 C8 -123.8(3)
C6 Fe1 C7 C8 118.8(3)
C5 Fe1 C7 C8 177.3(4)
C9 Fe1 C7 C8 37.9(2)
C4 Fe1 C7 C8 -161.7(2)
C10 Fe1 C7 C8 81.2(2)
C2 Fe1 C7 C6 159.1(3)
C8 Fe1 C7 C6 -118.8(3)
C1 Fe1 C7 C6 -169.8(3)
C3 Fe1 C7 C6 117.4(3)
C5 Fe1 C7 C6 58.5(6)
C9 Fe1 C7 C6 -80.9(2)
C4 Fe1 C7 C6 79.5(3)
C10 Fe1 C7 C6 -37.6(2)
C6 C7 C8 C9 0.0(4)
Fe1 C7 C8 C9 -60.3(2)
C6 C7 C8 Fe1 60.2(2)
C2 Fe1 C8 C7 113.7(3)
C1 Fe1 C8 C7 155.9(2)
C3 Fe1 C8 C7 74.0(3)
C6 Fe1 C8 C7 -37.79(19)
C5 Fe1 C8 C7 -178.1(3)
C9 Fe1 C8 C7 -118.8(3)
C4 Fe1 C8 C7 50.7(6)
C10 Fe1 C8 C7 -81.7(2)
C2 Fe1 C8 C9 -127.5(3)
C7 Fe1 C8 C9 118.8(3)
C1 Fe1 C8 C9 -85.3(2)
C3 Fe1 C8 C9 -167.2(2)
C6 Fe1 C8 C9 81.0(2)
C5 Fe1 C8 C9 -59.4(4)
C4 Fe1 C8 C9 169.5(4)
C10 Fe1 C8 C9 37.13(19)
C7 C8 C9 C10 -0.9(4)
Fe1 C8 C9 C10 -60.7(2)
C7 C8 C9 Fe1 59.8(2)
C2 Fe1 C9 C8 70.4(3)
C7 Fe1 C9 C8 -37.9(2)
C1 Fe1 C9 C8 113.2(3)
C3 Fe1 C9 C8 35.9(6)
C6 Fe1 C9 C8 -81.6(2)
C5 Fe1 C9 C8 154.7(2)
C4 Fe1 C9 C8 -170.8(4)
C10 Fe1 C9 C8 -119.5(3)
C2 Fe1 C9 C10 -170.1(3)
C7 Fe1 C9 C10 81.7(2)
C8 Fe1 C9 C10 119.5(3)
C1 Fe1 C9 C10 -127.3(2)
C3 Fe1 C9 C10 155.4(5)
C6 Fe1 C9 C10 37.91(18)
C5 Fe1 C9 C10 -85.7(2)
C4 Fe1 C9 C10 -51.2(4)
C8 C9 C10 C6 1.4(3)
Fe1 C9 C10 C6 -57.7(2)
C8 C9 C10 C11 -168.2(3)
Fe1 C9 C10 C11 132.7(3)
C8 C9 C10 Fe1 59.1(2)
C7 C6 C10 C9 -1.5(3)
Fe1 C6 C10 C9 57.9(2)
C7 C6 C10 C11 168.9(2)
Fe1 C6 C10 C11 -131.7(3)
C7 C6 C10 Fe1 -59.4(2)
C2 Fe1 C10 C9 30.6(7)
C7 Fe1 C10 C9 -81.5(2)
C8 Fe1 C10 C9 -37.6(2)
C1 Fe1 C10 C9 73.0(2)
C3 Fe1 C10 C9 -161.6(3)
C6 Fe1 C10 C9 -118.9(3)
C5 Fe1 C10 C9 116.0(2)
C4 Fe1 C10 C9 159.4(2)
C2 Fe1 C10 C6 149.5(6)
C7 Fe1 C10 C6 37.5(2)
C8 Fe1 C10 C6 81.3(2)
C1 Fe1 C10 C6 -168.1(2)
C3 Fe1 C10 C6 -42.6(4)
C5 Fe1 C10 C6 -125.1(2)
C9 Fe1 C10 C6 118.9(3)
C4 Fe1 C10 C6 -81.6(2)
C2 Fe1 C10 C11 -94.1(7)
C7 Fe1 C10 C11 153.8(3)
C8 Fe1 C10 C11 -162.3(3)
C1 Fe1 C10 C11 -51.7(3)
C3 Fe1 C10 C11 73.7(5)
C6 Fe1 C10 C11 116.4(3)
C5 Fe1 C10 C11 -8.7(3)
C9 Fe1 C10 C11 -124.7(3)
C4 Fe1 C10 C11 34.7(3)
C9 C10 C11 C17 -15.3(4)
C6 C10 C11 C17 176.7(3)
Fe1 C10 C11 C17 84.2(3)
C9 C10 C11 C12 -140.5(3)
C6 C10 C11 C12 51.5(4)
Fe1 C10 C11 C12 -41.1(4)
C9 C10 C11 C18 103.0(3)
C6 C10 C11 C18 -65.0(3)
Fe1 C10 C11 C18 -157.6(2)
C10 C11 C12 C13 152.1(3)
C17 C11 C12 C13 27.4(4)
C18 C11 C12 C13 -92.9(3)
C11 C12 C13 C14 -83.0(4)
C12 C13 C14 C15 75.5(4)
C13 C14 C15 C16 -55.7(5)
C14 C15 C16 C17 67.7(4)
C15 C16 C17 C11 -87.9(3)
C10 C11 C17 C16 -75.4(3)
C12 C11 C17 C16 47.9(3)
C18 C11 C17 C16 168.0(2)
C10 C11 C18 C26 -70.9(3)
C17 C11 C18 C26 49.3(3)
C12 C11 C18 C26 172.0(2)
C10 C11 C18 C19 171.1(3)
C17 C11 C18 C19 -68.7(3)
C12 C11 C18 C19 54.0(3)
C26 C18 C19 C20 -1.6(4)
C11 C18 C19 C20 124.6(3)
C18 C19 C20 C21 0.0(5)
C19 C20 C21 C22 -179.0(4)
C19 C20 C21 C26 1.7(5)
C26 C21 C22 C23 2.1(6)
C20 C21 C22 C23 -177.2(4)
C21 C22 C23 C24 -0.3(6)
C22 C23 C24 C25 -0.2(6)
C23 C24 C25 C26 -1.1(5)
C24 C25 C26 C21 3.0(4)
C24 C25 C26 C18 -178.8(3)
C22 C21 C26 C25 -3.5(5)
C20 C21 C26 C25 176.0(3)
C22 C21 C26 C18 177.9(3)
C20 C21 C26 C18 -2.7(4)
C19 C18 C26 C25 -175.9(3)
C11 C18 C26 C25 58.9(4)
C19 C18 C26 C21 2.5(3)
C11 C18 C26 C21 -122.7(3)
